data_2206640
loop_
_publ_author_name
'Wafo, Pascal'
'Hussain, Hidayat'
'Kouam, Simeon F.'
'Ngadjui, Bonaventure T.'
'Fl\"orke, Ulrich'
'Krohn, Karsten'

_publ_section_title
;
 2'-Hydroxy-4,4',5',6'-tetramethoxychalcone
;
_journal_coeditor_code BT6717
_journal_issue 9
_journal_name_full 'Acta Crystallographica Section E'
_journal_page_first o3017
_journal_page_last o3019
_journal_paper_doi 10.1107/S1600536805026292
_journal_volume 61
_journal_year 2005
_chemical_formula_iupac 'C19 H20 O6'
_chemical_formula_moiety 'C19 H20 O6'
_chemical_formula_sum 'C19 H20 O6'
_chemical_formula_weight 344.35
_chemical_name_systematic
;
2'-Hydroxy-4,4',5',6'-tetramethoxychalcone
;
_space_group_IT_number 9
_symmetry_cell_setting monoclinic
_symmetry_space_group_name_Hall 'C -2yc'
_symmetry_space_group_name_H-M 'C 1 c 1'
_atom_sites_solution_hydrogens difmap
_atom_sites_solution_primary direct
_atom_sites_solution_secondary difmap
_audit_creation_method SHELXL-97
_cell_angle_alpha 90.00
_cell_angle_beta 98.649(7)
_cell_angle_gamma 90.00
_cell_formula_units_Z 4
_cell_length_a 13.092(4)
_cell_length_b 15.041(5)
_cell_length_c 8.256(3)
_cell_measurement_reflns_used 1038
_cell_measurement_temperature 120(2)
_cell_measurement_theta_max 22.37
_cell_measurement_theta_min 2.71
_cell_volume 1607.3(9)
_computing_cell_refinement 'SAINT (Bruker, 2002)'
_computing_data_collection 'SMART (Bruker, 2002)'
_computing_data_reduction SAINT
_computing_molecular_graphics SHELXTL
_computing_publication_material SHELXTL
_computing_structure_refinement SHELXTL
_computing_structure_solution 'SHELXTL (Bruker, 2002)'
_diffrn_ambient_temperature 120(2)
_diffrn_measured_fraction_theta_full 0.998
_diffrn_measured_fraction_theta_max 0.998
_diffrn_measurement_device_type 'Bruker SMART CCD area-detector'
_diffrn_measurement_method '\f and \w'
_diffrn_radiation_monochromator graphite
_diffrn_radiation_source 'sealed tube'
_diffrn_radiation_type MoK\a
_diffrn_radiation_wavelength 0.71073
_diffrn_reflns_av_R_equivalents 0.0684
_diffrn_reflns_av_sigmaI/netI 0.1159
_diffrn_reflns_limit_h_max 17
_diffrn_reflns_limit_h_min -17
_diffrn_reflns_limit_k_max 19
_diffrn_reflns_limit_k_min -19
_diffrn_reflns_limit_l_max 10
_diffrn_reflns_limit_l_min -10
_diffrn_reflns_number 7488
_diffrn_reflns_theta_full 28.08
_diffrn_reflns_theta_max 28.08
_diffrn_reflns_theta_min 2.08
_diffrn_standards_decay_% 0
_diffrn_standards_interval_time 400
_diffrn_standards_number 1039
_exptl_absorpt_coefficient_mu 0.106
_exptl_absorpt_correction_T_max 0.9782
_exptl_absorpt_correction_T_min 0.9509
_exptl_absorpt_correction_type multi-scan
_exptl_absorpt_process_details '(SADABS; Bruker, 2002)'
_exptl_crystal_colour yellow
_exptl_crystal_density_diffrn 1.423
_exptl_crystal_density_method 'not measured'
_exptl_crystal_description prism
_exptl_crystal_F_000 728
_exptl_crystal_size_max 0.48
_exptl_crystal_size_mid 0.20
_exptl_crystal_size_min 0.18
_refine_diff_density_max 0.229
_refine_diff_density_min -0.288
_refine_ls_extinction_method none
_refine_ls_goodness_of_fit_ref 0.908
_refine_ls_hydrogen_treatment constr
_refine_ls_matrix_type full
_refine_ls_number_parameters 231
_refine_ls_number_reflns 1954
_refine_ls_number_restraints 2
_refine_ls_restrained_S_all 0.907
_refine_ls_R_factor_all 0.0859
_refine_ls_R_factor_gt 0.0504
_refine_ls_shift/su_max 0.000
_refine_ls_shift/su_mean 0.000
_refine_ls_structure_factor_coef Fsqd
_refine_ls_weighting_details 'calc w = 1/[\s^2^(Fo^2^)+(0.0277P)^2^] where P = (Fo^2^+2Fc^2^)/3'
_refine_ls_weighting_scheme calc
_refine_ls_wR_factor_gt 0.0814
_refine_ls_wR_factor_ref 0.0884
_reflns_number_gt 1346
_reflns_number_total 1954
_reflns_threshold_expression I>2\s(I)
_cod_data_source_file bt6717.cif
_cod_data_source_block I
_cod_depositor_comments
;
The following automatic conversions were performed:
'_symmetry_cell_setting' value 'Monoclinic' changed to 'monoclinic'
according to '/home/saulius/struct/CIF-dictionaries/cif_core.dic'
dictionary named 'cif_core.dic' version 2.4.1 from 2010-06-29.

Automatic conversion script
Id: cif_fix_enum 1527 2010-12-29 10:47:43Z saulius 

The following automatic conversions were performed:

'_symmetry_cell_setting' value 'Monoclinic' changed to 'monoclinic'
according to /home/saulius/struct/CIF-dictionaries/cif_core.dic
dictionary named 'cif_core.dic' version 2.4.1 from 2010-06-29.

Automatic conversion script
Id: cif_fix_values 1715 2011-07-08 13:25:40Z adriana 
;
_cod_original_sg_symbol_H-M 'C c'
_cod_database_code 2206640
_cod_database_fobs_code 2206640

loop_
_symmetry_equiv_pos_as_xyz
'x, y, z'
'x, -y, z+1/2'
'x+1/2, y+1/2, z'
'x+1/2, -y+1/2, z+1/2'

loop_
_atom_site_label
_atom_site_fract_x
_atom_site_fract_y
_atom_site_fract_z
_atom_site_U_iso_or_equiv
_atom_site_adp_type
_atom_site_calc_flag
_atom_site_refinement_flags
_atom_site_occupancy
_atom_site_type_symbol
O1 0.28657(19) 0.09265(18) 0.4913(3) 0.0394(8) Uani d . 1 O
O2 0.88884(19) 0.13248(17) 0.9338(3) 0.0292(7) Uani d . 1 O
O3 1.04942(19) 0.10618(15) 1.1233(3) 0.0295(7) Uani d . 1 O
H3 1.0071 0.1345 1.0559 0.044 Uiso calc R 1 H
O4 1.13136(19) -0.18490(17) 1.3040(3) 0.0300(7) Uani d . 1 O
O5 0.95605(18) -0.24797(17) 1.1318(3) 0.0294(7) Uani d . 1 O
O6 0.82109(18) -0.13873(17) 0.9579(3) 0.0241(6) Uani d . 1 O
C1 0.2463(3) 0.1666(3) 0.3970(6) 0.0389(11) Uani d . 1 C
H1A 0.2647 0.2214 0.4586 0.058 Uiso calc R 1 H
H1B 0.1709 0.1615 0.3726 0.058 Uiso calc R 1 H
H1C 0.2753 0.1680 0.2943 0.058 Uiso calc R 1 H
C2 0.3886(3) 0.0949(3) 0.5532(5) 0.0261(9) Uani d . 1 C
C3 0.4220(3) 0.0299(3) 0.6666(5) 0.0320(10) Uani d . 1 C
H3A 0.3746 -0.0131 0.6950 0.038 Uiso calc R 1 H
C4 0.5232(3) 0.0274(2) 0.7384(5) 0.0268(9) Uani d . 1 C
H4A 0.5454 -0.0173 0.8173 0.032 Uiso calc R 1 H
C5 0.5935(3) 0.0890(2) 0.6974(5) 0.0249(9) Uani d . 1 C
C6 0.5579(3) 0.1530(2) 0.5820(5) 0.0275(9) Uani d . 1 C
H6A 0.6052 0.1957 0.5521 0.033 Uiso calc R 1 H
C7 0.4569(3) 0.1566(3) 0.5097(5) 0.0282(10) Uani d . 1 C
H7A 0.4343 0.2011 0.4307 0.034 Uiso calc R 1 H
C8 0.7007(3) 0.0924(3) 0.7733(5) 0.0268(9) Uani d . 1 C
H8A 0.7402 0.1403 0.7406 0.032 Uiso calc R 1 H
C9 0.7508(3) 0.0365(3) 0.8834(5) 0.0268(9) Uani d . 1 C
H9A 0.7173 -0.0144 0.9186 0.032 Uiso calc R 1 H
C10 0.8579(3) 0.0558(3) 0.9479(5) 0.0255(9) Uani d . 1 C
C11 0.9293(3) -0.0101(3) 1.0344(4) 0.0219(9) Uani d . 1 C
C12 1.0221(3) 0.0197(2) 1.1214(5) 0.0251(9) Uani d . 1 C
C13 1.0904(3) -0.0365(3) 1.2138(5) 0.0257(9) Uani d . 1 C
H13A 1.1518 -0.0135 1.2755 0.031 Uiso calc R 1 H
C14 1.0700(3) -0.1250(3) 1.2165(5) 0.0260(10) Uani d . 1 C
C15 1.2228(3) -0.1518(3) 1.4008(5) 0.0323(10) Uani d . 1 C
H15A 1.2677 -0.1252 1.3292 0.048 Uiso calc R 1 H
H15B 1.2592 -0.2007 1.4631 0.048 Uiso calc R 1 H
H15C 1.2042 -0.1066 1.4769 0.048 Uiso calc R 1 H
C16 0.9798(3) -0.1599(3) 1.1252(5) 0.0238(8) Uani d . 1 C
C17 1.0127(3) -0.3024(3) 1.0360(6) 0.0411(11) Uani d . 1 C
H17A 1.0042 -0.2797 0.9235 0.062 Uiso calc R 1 H
H17B 0.9869 -0.3635 1.0356 0.062 Uiso calc R 1 H
H17C 1.0860 -0.3013 1.0829 0.062 Uiso calc R 1 H
C18 0.9112(3) -0.1021(3) 1.0383(5) 0.0232(9) Uani d . 1 C
C19 0.8222(3) -0.1532(3) 0.7888(5) 0.0358(10) Uani d . 1 C
H19A 0.8392 -0.0976 0.7372 0.054 Uiso calc R 1 H
H19B 0.7541 -0.1739 0.7373 0.054 Uiso calc R 1 H
H19C 0.8743 -0.1983 0.7749 0.054 Uiso calc R 1 H

loop_
_atom_site_aniso_label
_atom_site_aniso_U_11
_atom_site_aniso_U_22
_atom_site_aniso_U_33
_atom_site_aniso_U_12
_atom_site_aniso_U_13
_atom_site_aniso_U_23
O1 0.0269(16) 0.0374(18) 0.051(2) -0.0007(13) -0.0041(15) 0.0022(15)
O2 0.0316(16) 0.0270(15) 0.0290(17) -0.0022(13) 0.0048(13) 0.0050(13)
O3 0.0264(16) 0.0229(14) 0.0367(19) -0.0031(12) -0.0031(13) 0.0047(13)
O4 0.0293(15) 0.0279(15) 0.0310(17) 0.0038(13) -0.0009(13) 0.0026(13)
O5 0.0326(15) 0.0236(14) 0.0326(17) -0.0003(12) 0.0071(13) 0.0010(12)
O6 0.0239(14) 0.0281(14) 0.0200(15) -0.0039(12) 0.0022(12) 0.0002(12)
C1 0.032(2) 0.036(2) 0.043(3) 0.007(2) -0.009(2) -0.008(2)
C2 0.020(2) 0.030(2) 0.028(2) 0.0025(18) 0.0018(18) -0.0048(19)
C3 0.028(2) 0.029(2) 0.038(3) -0.0032(18) 0.006(2) 0.005(2)
C4 0.029(2) 0.023(2) 0.028(2) 0.0043(17) 0.0019(18) 0.0074(17)
C5 0.029(2) 0.023(2) 0.023(2) 0.0034(18) 0.0066(18) -0.0006(17)
C6 0.029(2) 0.025(2) 0.029(2) -0.0034(17) 0.0056(19) 0.0017(18)
C7 0.033(2) 0.028(2) 0.022(2) 0.0077(18) 0.0000(18) 0.0035(18)
C8 0.032(2) 0.028(2) 0.023(2) -0.0006(18) 0.0117(18) -0.0016(18)
C9 0.029(2) 0.027(2) 0.026(2) 0.0028(18) 0.0075(18) 0.0037(19)
C10 0.031(2) 0.029(2) 0.019(2) -0.0024(18) 0.0099(18) -0.0039(18)
C11 0.024(2) 0.026(2) 0.016(2) -0.0017(17) 0.0055(17) 0.0010(16)
C12 0.027(2) 0.026(2) 0.024(2) -0.0030(18) 0.0098(19) -0.0042(18)
C13 0.022(2) 0.029(2) 0.026(2) -0.0013(17) 0.0016(18) -0.0028(18)
C14 0.029(2) 0.025(2) 0.026(2) 0.0046(18) 0.010(2) 0.0019(17)
C15 0.029(2) 0.036(2) 0.032(3) 0.0079(19) 0.003(2) 0.002(2)
C16 0.026(2) 0.022(2) 0.025(2) -0.0018(17) 0.0068(17) -0.0002(18)
C17 0.046(3) 0.030(2) 0.048(3) -0.001(2) 0.009(2) -0.009(2)
C18 0.022(2) 0.028(2) 0.020(2) -0.0007(18) 0.0043(17) -0.0017(18)
C19 0.041(2) 0.043(2) 0.021(2) -0.012(2) -0.0005(19) -0.008(2)

loop_
_atom_type_symbol
_atom_type_description
_atom_type_scat_dispersion_real
_atom_type_scat_dispersion_imag
_atom_type_scat_source
C C 0.0033 0.0016 'International Tables Vol C Tables 4.2.6.8 and 6.1.1.4'
H H 0.0000 0.0000 'International Tables Vol C Tables 4.2.6.8 and 6.1.1.4'
O O 0.0106 0.0060 'International Tables Vol C Tables 4.2.6.8 and 6.1.1.4'

loop_
_geom_angle_atom_site_label_1
_geom_angle_atom_site_label_2
_geom_angle_atom_site_label_3
_geom_angle
_geom_angle_publ_flag
C2 O1 C1 116.9(3) y
C12 O3 H3 109.5 ?
C14 O4 C15 116.8(3) y
C16 O5 C17 113.3(3) y
C18 O6 C19 113.7(3) y
O1 C1 H1A 109.5 ?
O1 C1 H1B 109.5 ?
H1A C1 H1B 109.5 ?
O1 C1 H1C 109.5 ?
H1A C1 H1C 109.5 ?
H1B C1 H1C 109.5 ?
O1 C2 C7 124.1(4) ?
O1 C2 C3 115.5(3) ?
C7 C2 C3 120.3(3) ?
C4 C3 C2 120.1(4) ?
C4 C3 H3A 120.0 ?
C2 C3 H3A 120.0 ?
C3 C4 C5 120.8(4) ?
C3 C4 H4A 119.6 ?
C5 C4 H4A 119.6 ?
C4 C5 C6 117.8(3) ?
C4 C5 C8 123.7(3) ?
C6 C5 C8 118.5(3) ?
C7 C6 C5 122.1(4) ?
C7 C6 H6A 119.0 ?
C5 C6 H6A 119.0 ?
C6 C7 C2 118.9(4) ?
C6 C7 H7A 120.5 ?
C2 C7 H7A 120.5 ?
C9 C8 C5 128.1(4) ?
C9 C8 H8A 116.0 ?
C5 C8 H8A 116.0 ?
C8 C9 C10 118.2(4) ?
C8 C9 H9A 120.9 ?
C10 C9 H9A 120.9 ?
O2 C10 C9 117.7(4) ?
O2 C10 C11 118.9(4) ?
C9 C10 C11 123.4(4) ?
C12 C11 C18 116.3(3) ?
C12 C11 C10 118.4(3) ?
C18 C11 C10 125.3(3) ?
O3 C12 C13 115.9(3) ?
O3 C12 C11 121.8(3) ?
C13 C12 C11 122.3(3) ?
C14 C13 C12 119.9(4) ?
C14 C13 H13A 120.1 ?
C12 C13 H13A 120.1 ?
O4 C14 C13 124.3(4) ?
O4 C14 C16 115.1(3) ?
C13 C14 C16 120.6(4) ?
O4 C15 H15A 109.5 ?
O4 C15 H15B 109.5 ?
H15A C15 H15B 109.5 ?
O4 C15 H15C 109.5 ?
H15A C15 H15C 109.5 ?
H15B C15 H15C 109.5 ?
O5 C16 C18 120.1(4) ?
O5 C16 C14 121.3(3) ?
C18 C16 C14 118.4(3) ?
O5 C17 H17A 109.5 ?
O5 C17 H17B 109.5 ?
H17A C17 H17B 109.5 ?
O5 C17 H17C 109.5 ?
H17A C17 H17C 109.5 ?
H17B C17 H17C 109.5 ?
C16 C18 O6 116.3(3) ?
C16 C18 C11 122.5(3) ?
O6 C18 C11 121.2(3) ?
O6 C19 H19A 109.5 ?
O6 C19 H19B 109.5 ?
H19A C19 H19B 109.5 ?
O6 C19 H19C 109.5 ?
H19A C19 H19C 109.5 ?
H19B C19 H19C 109.5 ?

loop_
_geom_bond_atom_site_label_1
_geom_bond_atom_site_label_2
_geom_bond_distance
_geom_bond_publ_flag
O1 C2 1.357(4) y
O1 C1 1.414(5) y
O2 C10 1.234(4) y
O3 C12 1.349(4) y
O3 H3 0.8400 ?
O4 C14 1.344(5) y
O4 C15 1.425(5) y
O5 C16 1.364(4) y
O5 C17 1.422(4) y
O6 C18 1.379(4) y
O6 C19 1.415(4) y
C1 H1A 0.9800 ?
C1 H1B 0.9800 ?
C1 H1C 0.9800 ?
C2 C7 1.373(5) ?
C2 C3 1.378(5) ?
C3 C4 1.368(5) ?
C3 H3A 0.9500 ?
C4 C5 1.384(5) ?
C4 H4A 0.9500 ?
C5 C6 1.385(5) ?
C5 C8 1.449(5) y
C6 C7 1.368(5) ?
C6 H6A 0.9500 ?
C7 H7A 0.9500 ?
C8 C9 1.336(5) y
C8 H8A 0.9500 ?
C9 C10 1.453(5) y
C9 H9A 0.9500 ?
C10 C11 1.471(5) y
C11 C12 1.390(5) ?
C11 C18 1.404(5) ?
C12 C13 1.375(5) ?
C13 C14 1.358(5) ?
C13 H13A 0.9500 ?
C14 C16 1.404(5) ?
C15 H15A 0.9800 ?
C15 H15B 0.9800 ?
C15 H15C 0.9800 ?
C16 C18 1.372(5) ?
C17 H17A 0.9800 ?
C17 H17B 0.9800 ?
C17 H17C 0.9800 ?
C19 H19A 0.9800 ?
C19 H19B 0.9800 ?
C19 H19C 0.9800 ?

loop_
_geom_hbond_atom_site_label_D
_geom_hbond_atom_site_label_H
_geom_hbond_atom_site_label_A
_geom_hbond_site_symmetry_A
_geom_hbond_distance_DH
_geom_hbond_distance_HA
_geom_hbond_distance_DA
_geom_hbond_angle_DHA
O3 H3 O2 . 0.84 1.72 2.457(4) 146
C9 H9A O6 . 0.95 2.31 2.829(4) 114
C7 H7A O2 4_454 0.95 2.57 3.329(5) 137
C1 H1B O3 1_454 0.98 2.54 3.289(5) 133
C15 H15B O6 4_545 0.98 2.55 3.410(5) 147
C15 H15C O3 2 0.98 2.51 3.201(5) 127

loop_
_geom_torsion_atom_site_label_1
_geom_torsion_atom_site_label_2
_geom_torsion_atom_site_label_3
_geom_torsion_atom_site_label_4
_geom_torsion
C1 O1 C2 C7 -10.4(6)
C1 O1 C2 C3 169.4(3)
O1 C2 C3 C4 -178.9(3)
C7 C2 C3 C4 0.9(6)
C2 C3 C4 C5 -0.6(6)
C3 C4 C5 C6 0.0(6)
C3 C4 C5 C8 177.4(4)
C4 C5 C6 C7 0.2(6)
C8 C5 C6 C7 -177.3(4)
C5 C6 C7 C2 0.1(6)
O1 C2 C7 C6 179.2(4)
C3 C2 C7 C6 -0.7(6)
C4 C5 C8 C9 4.4(6)
C6 C5 C8 C9 -178.3(4)
C5 C8 C9 C10 -177.3(4)
C8 C9 C10 O2 19.2(5)
C8 C9 C10 C11 -163.4(3)
O2 C10 C11 C12 11.2(5)
C9 C10 C11 C12 -166.1(3)
O2 C10 C11 C18 -169.5(3)
C9 C10 C11 C18 13.1(6)
C18 C11 C12 O3 178.2(4)
C10 C11 C12 O3 -2.5(5)
C18 C11 C12 C13 -3.3(5)
C10 C11 C12 C13 176.0(4)
O3 C12 C13 C14 -178.8(3)
C11 C12 C13 C14 2.7(6)
C15 O4 C14 C13 0.8(5)
C15 O4 C14 C16 -178.9(3)
C12 C13 C14 O4 -179.3(4)
C12 C13 C14 C16 0.3(6)
C17 O5 C16 C18 106.9(4)
C17 O5 C16 C14 -78.3(5)
O4 C14 C16 O5 2.4(5)
C13 C14 C16 O5 -177.3(4)
O4 C14 C16 C18 177.2(3)
C13 C14 C16 C18 -2.4(6)
O5 C16 C18 O6 -1.6(5)
C14 C16 C18 O6 -176.5(3)
O5 C16 C18 C11 176.6(3)
C14 C16 C18 C11 1.7(6)
C19 O6 C18 C16 -99.6(4)
C19 O6 C18 C11 82.3(4)
C12 C11 C18 C16 1.1(5)
C10 C11 C18 C16 -178.2(4)
C12 C11 C18 O6 179.2(3)
C10 C11 C18 O6 -0.1(5)

loop_
_cod_related_entry_id
_cod_related_entry_database
_cod_related_entry_code
1 ChemSpider 30654841
